data_4318859
loop_
_publ_author_name
'Javier Concepci\'on'
'Oliver Just'
'Ana Mar\'ia Leiva'
'Barbara Loeb'
'William S. Rees'

_publ_section_title
;
 Trans Ruthenium(II) Complexes with NH-Bridged Tetradentate Symmetric and
 Asymmetric Polypyridyl Ligands
;
_journal_name_full 'Inorganic Chemistry'
_journal_page_first 5937
_journal_page_last 5939
_journal_paper_doi 10.1021/ic025719h
_journal_volume 41
_journal_year 2002
_chemical_formula_sum 'C30 H27 F12 N7 O P2 Ru S'
_chemical_formula_weight 924.66
_chemical_name_systematic
;
 ?
;
_space_group_IT_number 14
_symmetry_cell_setting monoclinic
_symmetry_space_group_name_Hall '-P 2ybc'
_symmetry_space_group_name_H-M 'P 1 21/c 1'
_atom_sites_solution_hydrogens geom
_atom_sites_solution_primary direct
_atom_sites_solution_secondary difmap
_audit_creation_method SHELXL-97
_cell_angle_alpha 90.00
_cell_angle_beta 97.390(2)
_cell_angle_gamma 90.00
_cell_formula_units_Z 4
_cell_length_a 14.2944(17)
_cell_length_b 13.0116(15)
_cell_length_c 19.175(2)
_cell_measurement_temperature 293(2)
_cell_volume 3536.8(7)
_computing_structure_refinement 'SHELXL-97 (Sheldrick, 1997)'
_computing_structure_solution 'SHELXS-97 (Sheldrick, 1990)'
_diffrn_ambient_temperature 293(2)
_diffrn_measured_fraction_theta_full 0.908
_diffrn_measured_fraction_theta_max 0.908
_diffrn_radiation_monochromator graphite
_diffrn_radiation_source 'fine-focus sealed tube'
_diffrn_radiation_type MoK\a
_diffrn_radiation_wavelength 0.71073
_diffrn_reflns_av_R_equivalents 0.0406
_diffrn_reflns_av_sigmaI/netI 0.0603
_diffrn_reflns_limit_h_max 18
_diffrn_reflns_limit_h_min -15
_diffrn_reflns_limit_k_max 16
_diffrn_reflns_limit_k_min -16
_diffrn_reflns_limit_l_max 12
_diffrn_reflns_limit_l_min -25
_diffrn_reflns_number 22297
_diffrn_reflns_theta_full 28.67
_diffrn_reflns_theta_max 28.67
_diffrn_reflns_theta_min 1.44
_exptl_absorpt_coefficient_mu 0.695
_exptl_absorpt_correction_T_max 0.9325
_exptl_absorpt_correction_T_min 0.9115
_exptl_crystal_density_diffrn 1.737
_exptl_crystal_density_method 'not measured'
_exptl_crystal_F_000 1848
_exptl_crystal_size_max 0.14
_exptl_crystal_size_mid 0.10
_exptl_crystal_size_min 0.10
_refine_diff_density_max 1.792
_refine_diff_density_min -1.585
_refine_diff_density_rms 0.113
_refine_ls_extinction_method none
_refine_ls_goodness_of_fit_ref 1.064
_refine_ls_hydrogen_treatment mixed
_refine_ls_matrix_type full
_refine_ls_number_parameters 510
_refine_ls_number_reflns 8267
_refine_ls_number_restraints 0
_refine_ls_restrained_S_all 1.064
_refine_ls_R_factor_all 0.0815
_refine_ls_R_factor_gt 0.0515
_refine_ls_shift/su_max 0.000
_refine_ls_shift/su_mean 0.000
_refine_ls_structure_factor_coef Fsqd
_refine_ls_weighting_details 'calc w=1/[\s^2^(Fo^2^)+(0.0908P)^2^+0.0000P] where P=(Fo^2^+2Fc^2^)/3'
_refine_ls_weighting_scheme calc
_refine_ls_wR_factor_gt 0.1471
_refine_ls_wR_factor_ref 0.1586
_reflns_number_gt 5513
_reflns_number_total 8267
_reflns_threshold_expression >2sigma(I)
_cod_data_source_file ic025719h-3_s2.cif
_cod_data_source_block jcc10
_cod_original_cell_volume 3536.7(7)
_cod_database_code 4318859

loop_
_symmetry_equiv_pos_as_xyz
'x, y, z'
'-x, y+1/2, -z+1/2'
'-x, -y, -z'
'x, -y-1/2, z-1/2'

loop_
_atom_site_label
_atom_site_type_symbol
_atom_site_fract_x
_atom_site_fract_y
_atom_site_fract_z
_atom_site_U_iso_or_equiv
_atom_site_adp_type
_atom_site_occupancy
_atom_site_symmetry_multiplicity
_atom_site_calc_flag
_atom_site_refinement_flags
_atom_site_disorder_assembly
_atom_site_disorder_group
Ru1 Ru 0.21611(2) 0.49610(2) 0.259923(16) 0.01951(11) Uani 1 1 d . . .
N1 N 0.3386(2) 0.4998(2) 0.33387(18) 0.0249(7) Uani 1 1 d . . .
N2 N 0.2096(2) 0.6432(2) 0.29370(17) 0.0212(7) Uani 1 1 d . . .
N3 N 0.0699(2) 0.6873(3) 0.22020(18) 0.0262(8) Uani 1 1 d . . .
H3N H 0.0233 0.7397 0.2126 0.044(14) Uiso 1 1 calc R . .
N4 N 0.1013(2) 0.5164(2) 0.18756(17) 0.0204(7) Uani 1 1 d . . .
N5 N 0.2112(2) 0.3516(3) 0.20932(19) 0.0278(8) Uani 1 1 d . . .
N6 N 0.2999(2) 0.5483(3) 0.18736(18) 0.0243(7) Uani 1 1 d . . .
N7 N 0.5110(4) 0.2518(5) 0.2485(3) 0.0700(17) Uani 1 1 d . . .
O1 O 0.0615(2) 0.3477(2) 0.30749(17) 0.0403(8) Uani 1 1 d . . .
C1 C 0.4044(3) 0.4299(4) 0.3538(2) 0.0336(11) Uani 1 1 d . . .
H1 H 0.3931 0.3613 0.3379 0.051(16) Uiso 1 1 calc R . .
C2 C 0.4877(3) 0.4502(4) 0.3959(3) 0.0415(12) Uani 1 1 d . . .
H2 H 0.5325 0.3969 0.4073 0.063(17) Uiso 1 1 calc R . .
C3 C 0.5059(3) 0.5472(4) 0.4214(2) 0.0411(12) Uani 1 1 d . . .
H3 H 0.5641 0.5624 0.4493 0.045(14) Uiso 1 1 calc R . .
C4 C 0.4375(3) 0.6244(4) 0.4057(2) 0.0316(10) Uani 1 1 d . . .
C5 C 0.3545(3) 0.5976(3) 0.3607(2) 0.0250(9) Uani 1 1 d . . .
C6 C 0.4460(4) 0.7271(4) 0.4329(2) 0.0411(12) Uani 1 1 d . . .
H6 H 0.5006 0.7461 0.4639 0.08(2) Uiso 1 1 calc R . .
C7 C 0.3778(3) 0.7969(4) 0.4152(2) 0.0355(11) Uani 1 1 d . . .
H7 H 0.3850 0.8642 0.4345 0.051(15) Uiso 1 1 calc R . .
C8 C 0.2951(3) 0.7730(3) 0.3683(2) 0.0275(9) Uani 1 1 d . . .
C9 C 0.2854(3) 0.6735(3) 0.3411(2) 0.0236(9) Uani 1 1 d . . .
C10 C 0.2220(3) 0.8435(3) 0.3438(2) 0.0320(10) Uani 1 1 d . . .
H10 H 0.2245 0.9120 0.3613 0.037(13) Uiso 1 1 calc R . .
C11 C 0.1489(3) 0.8143(3) 0.2961(2) 0.0277(9) Uani 1 1 d . . .
H11 H 0.1005 0.8619 0.2800 0.022(11) Uiso 1 1 calc R . .
C12 C 0.1448(3) 0.7126(3) 0.2702(2) 0.0237(9) Uani 1 1 d . . .
C13 C 0.0492(3) 0.6008(3) 0.1789(2) 0.0232(9) Uani 1 1 d . . .
C14 C -0.0308(3) 0.6062(3) 0.1273(2) 0.0308(10) Uani 1 1 d . . .
H14 H -0.0681 0.6669 0.1222 0.035(13) Uiso 1 1 calc R . .
C15 C -0.0539(3) 0.5235(3) 0.0850(2) 0.0314(10) Uani 1 1 d . . .
H15 H -0.1070 0.5270 0.0498 0.017(10) Uiso 1 1 calc R . .
C16 C 0.0005(3) 0.4328(3) 0.0929(2) 0.0290(10) Uani 1 1 d . . .
C17 C 0.0780(3) 0.4334(3) 0.1451(2) 0.0247(9) Uani 1 1 d . . .
C18 C -0.0195(3) 0.3431(4) 0.0512(2) 0.0361(11) Uani 1 1 d . . .
H18 H -0.0725 0.3420 0.0157 0.032(12) Uiso 1 1 calc R . .
C19 C 0.0369(3) 0.2590(3) 0.0618(2) 0.0358(11) Uani 1 1 d . . .
H19 H 0.0227 0.1998 0.0334 0.033(12) Uiso 1 1 calc R . .
C20 C 0.1171(3) 0.2575(3) 0.1146(2) 0.0326(10) Uani 1 1 d . . .
C21 C 0.1370(3) 0.3458(3) 0.1567(2) 0.0270(9) Uani 1 1 d . . .
C22 C 0.1779(4) 0.1735(4) 0.1269(3) 0.0474(14) Uani 1 1 d . . .
H22 H 0.1677 0.1128 0.0994 0.056(16) Uiso 1 1 calc R . .
C23 C 0.2520(4) 0.1801(4) 0.1790(3) 0.0563(16) Uani 1 1 d . . .
H23 H 0.2938 0.1235 0.1881 0.069(18) Uiso 1 1 calc R . .
C24 C 0.2671(4) 0.2701(4) 0.2195(3) 0.0440(13) Uani 1 1 d . . .
H24 H 0.3193 0.2726 0.2555 0.051(16) Uiso 1 1 calc R . .
C25 C 0.3465(3) 0.5796(3) 0.1484(2) 0.0278(9) Uani 1 1 d . . .
C26 C 0.4068(4) 0.6177(4) 0.0991(3) 0.0415(12) Uani 1 1 d . . .
H26A H 0.4601 0.6509 0.1241 0.074(11) Uiso 1 1 calc R . .
H26B H 0.3727 0.6654 0.0680 0.074(11) Uiso 1 1 calc R . .
H26C H 0.4271 0.5620 0.0728 0.074(11) Uiso 1 1 calc R . .
C27 C 0.0459(3) 0.5291(4) 0.3640(3) 0.0364(11) Uani 1 1 d . . .
H27A H 0.0063 0.5563 0.3247 0.033(7) Uiso 1 1 calc R . .
H27B H 0.0825 0.5830 0.3872 0.033(7) Uiso 1 1 calc R . .
H27C H 0.0082 0.4985 0.3957 0.033(7) Uiso 1 1 calc R . .
C28 C 0.1824(4) 0.3970(4) 0.4174(3) 0.0433(12) Uani 1 1 d . . .
H28A H 0.1385 0.3704 0.4459 0.075(11) Uiso 1 1 calc R . .
H28B H 0.2137 0.4548 0.4400 0.075(11) Uiso 1 1 calc R . .
H28C H 0.2275 0.3455 0.4105 0.075(11) Uiso 1 1 calc R . .
C29 C 0.5429(5) 0.3317(7) 0.2442(3) 0.0655(19) Uani 1 1 d . . .
C30 C 0.4162(6) 0.9347(6) 0.2622(4) 0.091(2) Uani 1 1 d . . .
H30A H 0.4227 0.9542 0.3103 0.15(2) Uiso 1 1 calc R . .
H30B H 0.3513 0.9335 0.2438 0.15(2) Uiso 1 1 calc R . .
H30C H 0.4483 0.9828 0.2366 0.15(2) Uiso 1 1 calc R . .
P1 P 0.20052(10) 0.86905(10) 0.07668(7) 0.0390(3) Uani 1 1 d . . .
P2 P 0.32249(10) 0.12285(10) 0.46297(9) 0.0526(4) Uani 1 1 d . . .
F1 F 0.2722(3) 0.9603(3) 0.0657(2) 0.0848(12) Uani 1 1 d . . .
F2 F 0.1814(3) 0.9215(3) 0.14860(16) 0.0687(10) Uani 1 1 d . . .
F3 F 0.1192(2) 0.9387(3) 0.03681(17) 0.0659(10) Uani 1 1 d . . .
F4 F 0.2172(3) 0.8207(3) 0.0035(2) 0.0898(13) Uani 1 1 d . . .
F5 F 0.2833(4) 0.8073(3) 0.1183(3) 0.1218(19) Uani 1 1 d . . .
F6 F 0.1273(4) 0.7835(3) 0.0870(2) 0.1064(17) Uani 1 1 d . . .
F7 F 0.2266(4) 0.1702(4) 0.4520(7) 0.321(8) Uani 1 1 d . . .
F8 F 0.3286(6) 0.1635(6) 0.5358(4) 0.254(5) Uani 1 1 d . . .
F9 F 0.3066(10) 0.0870(6) 0.3908(2) 0.315(8) Uani 1 1 d . . .
F10 F 0.4189(3) 0.0804(4) 0.4852(4) 0.156(3) Uani 1 1 d . . .
F11 F 0.3720(3) 0.2234(2) 0.4382(2) 0.0940(16) Uani 1 1 d . . .
F12 F 0.2741(2) 0.0187(2) 0.4853(2) 0.0672(11) Uani 1 1 d . . .
S1 S 0.12207(7) 0.43499(8) 0.33478(6) 0.0248(2) Uani 1 1 d . . .

loop_
_atom_site_aniso_label
_atom_site_aniso_U_11
_atom_site_aniso_U_22
_atom_site_aniso_U_33
_atom_site_aniso_U_23
_atom_site_aniso_U_13
_atom_site_aniso_U_12
Ru1 0.01845(17) 0.01677(17) 0.02258(18) -0.00122(13) -0.00010(12) -0.00021(12)
N1 0.0224(17) 0.0296(19) 0.0222(17) 0.0025(15) 0.0009(13) -0.0007(15)
N2 0.0211(17) 0.0201(17) 0.0223(18) -0.0009(14) 0.0024(13) -0.0039(13)
N3 0.0267(19) 0.0206(17) 0.031(2) -0.0051(15) 0.0004(15) 0.0044(14)
N4 0.0196(16) 0.0181(17) 0.0229(18) -0.0016(13) 0.0007(13) -0.0015(12)
N5 0.0274(19) 0.0215(18) 0.034(2) -0.0014(15) 0.0042(16) 0.0032(14)
N6 0.0207(18) 0.0253(19) 0.0267(19) -0.0006(15) 0.0025(15) -0.0002(14)
N7 0.057(4) 0.095(5) 0.058(4) 0.002(3) 0.012(3) 0.019(3)
O1 0.0418(19) 0.0330(18) 0.047(2) -0.0076(15) 0.0103(16) -0.0174(15)
C1 0.033(3) 0.036(3) 0.031(3) 0.001(2) -0.0023(19) 0.010(2)
C2 0.029(3) 0.057(3) 0.036(3) 0.003(3) -0.005(2) 0.012(2)
C3 0.025(2) 0.069(4) 0.028(3) 0.007(3) -0.0025(19) 0.000(2)
C4 0.024(2) 0.045(3) 0.024(2) 0.001(2) -0.0044(18) -0.0044(19)
C5 0.021(2) 0.033(2) 0.020(2) 0.0013(17) -0.0009(16) -0.0042(17)
C6 0.037(3) 0.056(3) 0.027(3) -0.003(2) -0.009(2) -0.018(2)
C7 0.045(3) 0.038(3) 0.023(2) -0.008(2) 0.001(2) -0.019(2)
C8 0.034(2) 0.026(2) 0.022(2) -0.0009(17) 0.0027(18) -0.0099(18)
C9 0.025(2) 0.027(2) 0.019(2) 0.0001(17) 0.0048(16) -0.0075(16)
C10 0.041(3) 0.024(2) 0.031(3) -0.0102(19) 0.007(2) -0.0052(19)
C11 0.031(2) 0.020(2) 0.033(2) -0.0006(18) 0.0061(19) 0.0019(17)
C12 0.020(2) 0.023(2) 0.027(2) 0.0019(17) 0.0015(17) -0.0023(16)
C13 0.021(2) 0.022(2) 0.026(2) -0.0012(17) -0.0003(16) -0.0007(16)
C14 0.024(2) 0.031(2) 0.035(3) 0.0026(19) -0.0044(19) 0.0047(18)
C15 0.025(2) 0.036(3) 0.030(2) 0.0002(19) -0.0051(18) -0.0039(18)
C16 0.028(2) 0.033(2) 0.025(2) -0.0020(19) -0.0006(17) -0.0081(18)
C17 0.028(2) 0.024(2) 0.022(2) -0.0022(17) 0.0067(17) -0.0038(17)
C18 0.040(3) 0.037(3) 0.030(3) -0.006(2) 0.001(2) -0.012(2)
C19 0.046(3) 0.030(2) 0.033(3) -0.013(2) 0.011(2) -0.015(2)
C20 0.041(3) 0.021(2) 0.038(3) -0.0059(19) 0.014(2) -0.0070(19)
C21 0.031(2) 0.019(2) 0.032(2) -0.0026(18) 0.0082(18) -0.0017(17)
C22 0.058(3) 0.024(3) 0.060(4) -0.014(2) 0.006(3) -0.002(2)
C23 0.056(4) 0.025(3) 0.084(5) -0.013(3) -0.004(3) 0.012(2)
C24 0.042(3) 0.027(3) 0.061(4) -0.007(2) -0.001(3) 0.010(2)
C25 0.023(2) 0.028(2) 0.030(2) -0.0070(19) -0.0011(18) -0.0012(17)
C26 0.046(3) 0.046(3) 0.035(3) -0.001(2) 0.016(2) -0.007(2)
C27 0.039(3) 0.031(2) 0.043(3) 0.005(2) 0.018(2) 0.006(2)
C28 0.044(3) 0.050(3) 0.036(3) 0.017(2) 0.006(2) 0.000(2)
C29 0.058(4) 0.093(6) 0.050(4) 0.001(4) 0.020(3) 0.026(4)
C30 0.109(7) 0.089(6) 0.084(6) 0.003(5) 0.052(5) -0.013(5)
P1 0.0431(8) 0.0304(7) 0.0424(8) -0.0066(6) 0.0013(6) 0.0011(5)
P2 0.0365(8) 0.0323(7) 0.0810(12) 0.0001(7) -0.0228(7) -0.0025(6)
F1 0.055(2) 0.082(3) 0.118(4) -0.001(2) 0.013(2) -0.027(2)
F2 0.100(3) 0.068(2) 0.0349(18) -0.0144(16) -0.0039(17) 0.003(2)
F3 0.052(2) 0.094(3) 0.049(2) 0.0021(19) -0.0057(15) 0.0190(19)
F4 0.113(3) 0.083(3) 0.082(3) -0.040(2) 0.045(2) 0.004(2)
F5 0.123(4) 0.078(3) 0.148(4) -0.001(3) -0.045(3) 0.060(3)
F6 0.168(5) 0.090(3) 0.064(3) -0.013(2) 0.024(3) -0.085(3)
F7 0.077(4) 0.067(4) 0.77(2) 0.126(7) -0.144(8) -0.033(3)
F8 0.300(10) 0.262(9) 0.243(8) -0.174(7) 0.197(8) -0.199(8)
F9 0.68(2) 0.229(8) 0.037(3) -0.035(4) 0.043(6) -0.329(11)
F10 0.040(2) 0.104(4) 0.324(8) 0.131(5) 0.026(3) 0.012(2)
F11 0.076(3) 0.044(2) 0.144(4) 0.033(2) -0.055(3) -0.0216(18)
F12 0.0393(19) 0.0468(19) 0.112(3) 0.0109(18) -0.0057(19) -0.0034(14)
S1 0.0251(5) 0.0204(5) 0.0293(6) 0.0004(4) 0.0044(4) -0.0028(4)

loop_
_atom_type_symbol
_atom_type_description
_atom_type_scat_dispersion_real
_atom_type_scat_dispersion_imag
_atom_type_scat_source
C C 0.0033 0.0016 'International Tables Vol C Tables 4.2.6.8 and 6.1.1.4'
H H 0.0000 0.0000 'International Tables Vol C Tables 4.2.6.8 and 6.1.1.4'
N N 0.0061 0.0033 'International Tables Vol C Tables 4.2.6.8 and 6.1.1.4'
F F 0.0171 0.0103 'International Tables Vol C Tables 4.2.6.8 and 6.1.1.4'
P P 0.1023 0.0942 'International Tables Vol C Tables 4.2.6.8 and 6.1.1.4'
Ru Ru -1.2594 0.8363 'International Tables Vol C Tables 4.2.6.8 and 6.1.1.4'
S S 0.1246 0.1234 'International Tables Vol C Tables 4.2.6.8 and 6.1.1.4'
O O 0.0106 0.0060 'International Tables Vol C Tables 4.2.6.8 and 6.1.1.4'

loop_
_geom_angle_atom_site_label_1
_geom_angle_atom_site_label_2
_geom_angle_atom_site_label_3
_geom_angle
_geom_angle_site_symmetry_1
_geom_angle_site_symmetry_3
_geom_angle_publ_flag
N4 Ru1 N2 91.70(12) . . ?
N4 Ru1 N6 89.12(13) . . ?
N2 Ru1 N6 87.64(13) . . ?
N4 Ru1 N1 171.09(12) . . ?
N2 Ru1 N1 80.29(13) . . ?
N6 Ru1 N1 86.66(13) . . ?
N4 Ru1 N5 79.95(13) . . ?
N2 Ru1 N5 170.79(13) . . ?
N6 Ru1 N5 88.35(14) . . ?
N1 Ru1 N5 107.75(13) . . ?
N4 Ru1 S1 89.15(10) . . ?
N2 Ru1 S1 94.29(10) . . ?
N6 Ru1 S1 177.45(10) . . ?
N1 Ru1 S1 95.31(10) . . ?
N5 Ru1 S1 89.50(10) . . ?
C1 N1 C5 116.6(4) . . ?
C1 N1 Ru1 132.3(3) . . ?
C5 N1 Ru1 110.8(2) . . ?
C12 N2 C9 118.9(3) . . ?
C12 N2 Ru1 126.3(3) . . ?
C9 N2 Ru1 114.6(3) . . ?
C12 N3 C13 132.7(3) . . ?
C13 N4 C17 119.3(3) . . ?
C13 N4 Ru1 125.9(3) . . ?
C17 N4 Ru1 114.8(3) . . ?
C24 N5 C21 117.3(4) . . ?
C24 N5 Ru1 131.3(3) . . ?
C21 N5 Ru1 111.4(3) . . ?
C25 N6 Ru1 178.1(3) . . ?
N1 C1 C2 124.3(5) . . ?
C3 C2 C1 119.9(5) . . ?
C2 C3 C4 119.2(4) . . ?
C3 C4 C5 117.3(4) . . ?
C3 C4 C6 124.3(4) . . ?
C5 C4 C6 118.4(4) . . ?
N1 C5 C9 118.0(3) . . ?
N1 C5 C4 122.6(4) . . ?
C9 C5 C4 119.4(4) . . ?
C7 C6 C4 120.8(4) . . ?
C6 C7 C8 121.9(4) . . ?
C9 C8 C7 118.2(4) . . ?
C9 C8 C10 116.2(4) . . ?
C7 C8 C10 125.6(4) . . ?
N2 C9 C8 122.9(4) . . ?
N2 C9 C5 116.0(4) . . ?
C8 C9 C5 121.1(4) . . ?
C11 C10 C8 120.8(4) . . ?
C10 C11 C12 119.6(4) . . ?
N2 C12 N3 121.2(4) . . ?
N2 C12 C11 121.5(4) . . ?
N3 C12 C11 117.3(4) . . ?
N4 C13 N3 121.7(3) . . ?
N4 C13 C14 121.3(4) . . ?
N3 C13 C14 117.0(4) . . ?
C15 C14 C13 119.3(4) . . ?
C14 C15 C16 120.6(4) . . ?
C17 C16 C15 116.6(4) . . ?
C17 C16 C18 119.5(4) . . ?
C15 C16 C18 123.9(4) . . ?
N4 C17 C16 122.8(4) . . ?
N4 C17 C21 116.6(4) . . ?
C16 C17 C21 120.6(4) . . ?
C19 C18 C16 120.2(4) . . ?
C18 C19 C20 121.6(4) . . ?
C22 C20 C21 117.7(4) . . ?
C22 C20 C19 123.7(4) . . ?
C21 C20 C19 118.6(4) . . ?
N5 C21 C20 123.1(4) . . ?
N5 C21 C17 117.3(4) . . ?
C20 C21 C17 119.5(4) . . ?
C23 C22 C20 118.9(5) . . ?
C22 C23 C24 120.5(5) . . ?
N5 C24 C23 122.5(5) . . ?
N6 C25 C26 179.0(5) . . ?
N7 C29 C30 179.4(8) . 2_645 ?
F6 P1 F5 92.6(3) . . ?
F6 P1 F4 90.5(2) . . ?
F5 P1 F4 93.3(3) . . ?
F6 P1 F3 90.4(2) . . ?
F5 P1 F3 176.2(2) . . ?
F4 P1 F3 89.1(2) . . ?
F6 P1 F2 90.2(2) . . ?
F5 P1 F2 88.9(2) . . ?
F4 P1 F2 177.6(2) . . ?
F3 P1 F2 88.63(19) . . ?
F6 P1 F1 177.6(3) . . ?
F5 P1 F1 89.6(3) . . ?
F4 P1 F1 90.4(2) . . ?
F3 P1 F1 87.4(2) . . ?
F2 P1 F1 88.8(2) . . ?
F9 P2 F8 174.1(7) . . ?
F9 P2 F7 88.3(6) . . ?
F8 P2 F7 85.8(6) . . ?
F9 P2 F10 100.3(7) . . ?
F8 P2 F10 85.6(5) . . ?
F7 P2 F10 171.4(6) . . ?
F9 P2 F11 90.1(3) . . ?
F8 P2 F11 90.8(3) . . ?
F7 P2 F11 93.1(3) . . ?
F10 P2 F11 87.7(2) . . ?
F9 P2 F12 87.8(3) . . ?
F8 P2 F12 91.5(3) . . ?
F7 P2 F12 88.1(3) . . ?
F10 P2 F12 91.4(2) . . ?
F11 P2 F12 177.5(3) . . ?
O1 S1 C28 107.3(2) . . ?
O1 S1 C27 106.6(2) . . ?
C28 S1 C27 99.1(2) . . ?
O1 S1 Ru1 114.70(14) . . ?
C28 S1 Ru1 114.13(17) . . ?
C27 S1 Ru1 113.63(16) . . ?

loop_
_geom_bond_atom_site_label_1
_geom_bond_atom_site_label_2
_geom_bond_distance
_geom_bond_site_symmetry_2
_geom_bond_publ_flag
Ru1 N4 2.025(3) . ?
Ru1 N2 2.026(3) . ?
Ru1 N6 2.064(4) . ?
Ru1 N1 2.107(3) . ?
Ru1 N5 2.113(3) . ?
Ru1 S1 2.2352(11) . ?
N1 C1 1.328(5) . ?
N1 C5 1.380(5) . ?
N2 C12 1.330(5) . ?
N2 C9 1.379(5) . ?
N3 C12 1.383(5) . ?
N3 C13 1.386(5) . ?
N4 C13 1.326(5) . ?
N4 C17 1.367(5) . ?
N5 C24 1.327(5) . ?
N5 C21 1.370(5) . ?
N6 C25 1.139(5) . ?
N7 C29 1.143(8) . ?
O1 S1 1.482(3) . ?
C1 C2 1.376(6) . ?
C2 C3 1.366(7) . ?
C3 C4 1.407(6) . ?
C4 C5 1.418(5) . ?
C4 C6 1.435(7) . ?
C5 C9 1.413(6) . ?
C6 C7 1.344(7) . ?
C7 C8 1.425(6) . ?
C8 C9 1.397(5) . ?
C8 C10 1.425(6) . ?
C10 C11 1.353(6) . ?
C11 C12 1.412(5) . ?
C13 C14 1.414(5) . ?
C14 C15 1.362(6) . ?
C15 C16 1.411(6) . ?
C16 C17 1.394(6) . ?
C16 C18 1.423(6) . ?
C17 C21 1.419(6) . ?
C18 C19 1.360(7) . ?
C19 C20 1.429(6) . ?
C20 C22 1.397(7) . ?
C20 C21 1.411(6) . ?
C22 C23 1.362(7) . ?
C23 C24 1.406(7) . ?
C25 C26 1.446(6) . ?
C27 S1 1.777(4) . ?
C28 S1 1.773(5) . ?
C29 C30 1.473(10) 2_645 ?
C30 C29 1.473(10) 2_655 ?
P1 F6 1.557(4) . ?
P1 F5 1.561(4) . ?
P1 F4 1.584(4) . ?
P1 F3 1.590(3) . ?
P1 F2 1.593(3) . ?
P1 F1 1.600(4) . ?
P2 F9 1.451(5) . ?
P2 F8 1.486(7) . ?
P2 F7 1.493(6) . ?
P2 F10 1.495(4) . ?
P2 F11 1.589(4) . ?
P2 F12 1.604(3) . ?
